data_7005536
loop_
_publ_author_name
'Wiggin, Seth B.'
'Hughes, Robert W.'
'Price, Daniel J.'
'Weller, Mark T.'

_publ_section_title
;
 Iron arsenate frameworks.
;
_journal_issue 27
_journal_name_full 'Dalton transactions (Cambridge, England : 2003)'
_journal_page_first 2935
_journal_page_last 2941
_journal_paper_doi 10.1039/b702847d
_journal_year 2007
_chemical_formula_sum 'As2 Fe2 H2 Li2 O10'
_chemical_formula_weight 437.44
_chemical_name_systematic
;
?
;
_space_group_IT_number 2
_symmetry_cell_setting triclinic
_symmetry_space_group_name_Hall '-P 1'
_symmetry_space_group_name_H-M 'P -1'
_atom_sites_solution_hydrogens geom
_atom_sites_solution_primary direct
_atom_sites_solution_secondary difmap
_audit_creation_method SHELXL-97
_cell_angle_alpha 110.669(3)
_cell_angle_beta 105.318(3)
_cell_angle_gamma 98.160(4)
_cell_formula_units_Z 1
_cell_length_a 5.2652(3)
_cell_length_b 5.4841(3)
_cell_length_c 7.3932(4)
_cell_measurement_reflns_used 2008
_cell_measurement_temperature 120(2)
_cell_measurement_theta_max 27.48
_cell_measurement_theta_min 2.91
_cell_volume 185.984(19)
_computing_cell_refinement 'DENZO (Otwinowski & Minor, 1997) & COLLECT (Hooft, R.W.W., 1998)'
_computing_data_collection 'COLLECT (Hooft, R.W.W., 1998)'
_computing_data_reduction 'DENZO (Otwinowski & Minor, 1997) & COLLECT (Hooft, R.W.W., 1998)'
_computing_molecular_graphics 'CAMERON (Watkin, et al., 1993)'
_computing_publication_material 'WINGX (Farrugia, 1998)'
_computing_structure_refinement 'SHELXL-97 (Sheldrick, 1997)'
_computing_structure_solution 'SHELXS-97 (Sheldrick, 1997)'
_diffrn_ambient_temperature 120(2)
_diffrn_detector_area_resol_mean 9.091
_diffrn_measured_fraction_theta_full 0.993
_diffrn_measured_fraction_theta_max 0.993
_diffrn_measurement_device_type 'Bruker-Nonius CCD camera on \k-goniostat'
_diffrn_measurement_method '\f & \w scans to fill the asymmetric unit'
_diffrn_radiation_monochromator graphite
_diffrn_radiation_source 'Bruker Nonius FR591 Rotating Anode'
_diffrn_radiation_type MoK\a
_diffrn_radiation_wavelength 0.71073
_diffrn_reflns_av_R_equivalents 0.0575
_diffrn_reflns_av_sigmaI/netI 0.0420
_diffrn_reflns_limit_h_max 6
_diffrn_reflns_limit_h_min -6
_diffrn_reflns_limit_k_max 6
_diffrn_reflns_limit_k_min -7
_diffrn_reflns_limit_l_max 9
_diffrn_reflns_limit_l_min -9
_diffrn_reflns_number 3489
_diffrn_reflns_theta_full 27.42
_diffrn_reflns_theta_max 27.42
_diffrn_reflns_theta_min 3.13
_diffrn_standards_number 0
_exptl_absorpt_coefficient_mu 12.770
_exptl_absorpt_correction_T_max 0.7843
_exptl_absorpt_correction_T_min 0.2503
_exptl_absorpt_correction_type multi-scan
_exptl_absorpt_process_details
;
SADABS V2.10 (Sheldrick, G.M., 2003)
;
_exptl_crystal_colour green
_exptl_crystal_density_diffrn 3.906
_exptl_crystal_density_method 'not measured'
_exptl_crystal_description needle
_exptl_crystal_F_000 206
_exptl_crystal_size_max 0.15
_exptl_crystal_size_mid 0.02
_exptl_crystal_size_min 0.02
_refine_diff_density_max 0.652
_refine_diff_density_min -1.001
_refine_diff_density_rms 0.209
_refine_ls_extinction_method none
_refine_ls_goodness_of_fit_ref 0.956
_refine_ls_hydrogen_treatment mixed
_refine_ls_matrix_type full
_refine_ls_number_parameters 80
_refine_ls_number_reflns 844
_refine_ls_number_restraints 25
_refine_ls_restrained_S_all 0.941
_refine_ls_R_factor_all 0.0316
_refine_ls_R_factor_gt 0.0270
_refine_ls_shift/su_max 0.004
_refine_ls_shift/su_mean 0.000
_refine_ls_structure_factor_coef Fsqd
_refine_ls_weighting_details 'calc w=1/[\s^2^(Fo^2^)+(0.0365P)^2^+0.8089P] where P=(Fo^2^+2Fc^2^)/3'
_refine_ls_weighting_scheme calc
_refine_ls_wR_factor_gt 0.0662
_refine_ls_wR_factor_ref 0.0686
_reflns_number_gt 758
_reflns_number_total 844
_reflns_threshold_expression >2sigma(I)
_cod_data_source_file b702847d.txt
_cod_data_source_block 6
_cod_original_cell_volume 185.984(18)
_cod_original_sg_symbol_H-M P-1
_cod_original_formula_sum 'H2 As2 Fe2 Li2 O10'
_cod_database_code 7005536

loop_
_symmetry_equiv_pos_as_xyz
'x, y, z'
'-x, -y, -z'

loop_
_atom_site_label
_atom_site_type_symbol
_atom_site_fract_x
_atom_site_fract_y
_atom_site_fract_z
_atom_site_U_iso_or_equiv
_atom_site_adp_type
_atom_site_occupancy
_atom_site_symmetry_multiplicity
_atom_site_calc_flag
_atom_site_refinement_flags
_atom_site_disorder_assembly
_atom_site_disorder_group
Li1 Li 0.5623(15) 0.4372(15) 0.8152(12) 0.0119(15) Uani 1 1 d . . .
O1 O 1.2912(6) 0.2333(6) 0.8876(4) 0.0058(6) Uani 1 1 d U . .
H1 H 0.479(10) 0.727(12) 0.667(9) 0.023(15) Uiso 1 1 d D . .
As1 As 0.94977(8) 0.13337(8) 0.76741(6) 0.00389(15) Uani 1 1 d U . .
Fe2 Fe 0.5000 0.0000 1.0000 0.0039(2) Uani 1 2 d S . .
Fe1 Fe 1.0000 0.5000 0.5000 0.0044(2) Uani 1 2 d S . .
O4 O 0.8415(6) 0.3484(6) 0.6670(4) 0.0060(6) Uani 1 1 d U . .
O3 O 0.8014(6) 0.1744(6) 0.9480(4) 0.0073(6) Uani 1 1 d U . .
O5 O 0.3727(6) 0.6838(6) 0.7209(4) 0.0056(6) Uani 1 1 d D . .
O2 O 0.8377(6) -0.1861(6) 0.5884(5) 0.0065(6) Uani 1 1 d U . .

loop_
_atom_site_aniso_label
_atom_site_aniso_U_11
_atom_site_aniso_U_22
_atom_site_aniso_U_33
_atom_site_aniso_U_23
_atom_site_aniso_U_13
_atom_site_aniso_U_12
Li1 0.008(4) 0.011(4) 0.019(4) 0.007(3) 0.006(3) 0.005(3)
O1 0.0048(14) 0.0062(14) 0.0062(14) 0.0025(11) 0.0009(11) 0.0029(11)
As1 0.0030(2) 0.0046(2) 0.0045(2) 0.00151(17) 0.00191(17) 0.00188(16)
Fe2 0.0024(4) 0.0044(4) 0.0046(4) 0.0012(3) 0.0013(3) 0.0013(3)
Fe1 0.0041(4) 0.0047(4) 0.0042(4) 0.0013(3) 0.0014(3) 0.0018(3)
O4 0.0048(14) 0.0063(14) 0.0076(14) 0.0030(11) 0.0020(12) 0.0032(11)
O3 0.0092(15) 0.0083(14) 0.0063(14) 0.0027(12) 0.0048(12) 0.0041(11)
O5 0.0033(14) 0.0094(14) 0.0042(14) 0.0026(11) 0.0020(11) 0.0010(11)
O2 0.0061(14) 0.0043(14) 0.0093(15) 0.0013(12) 0.0041(12) 0.0033(11)

loop_
_atom_type_symbol
_atom_type_description
_atom_type_scat_dispersion_real
_atom_type_scat_dispersion_imag
_atom_type_scat_source
Li Li -0.0003 0.0001 'International Tables Vol C Tables 4.2.6.8 and 6.1.1.4'
H H 0.0000 0.0000 'International Tables Vol C Tables 4.2.6.8 and 6.1.1.4'
O O 0.0106 0.0060 'International Tables Vol C Tables 4.2.6.8 and 6.1.1.4'
Fe Fe 0.3463 0.8444 'International Tables Vol C Tables 4.2.6.8 and 6.1.1.4'
As As 0.0499 2.0058 'International Tables Vol C Tables 4.2.6.8 and 6.1.1.4'

loop_
_geom_angle_atom_site_label_1
_geom_angle_atom_site_label_2
_geom_angle_atom_site_label_3
_geom_angle
_geom_angle_site_symmetry_1
_geom_angle_site_symmetry_3
_geom_angle_publ_flag
O1 Li1 O5 104.5(4) 1_455 . ?
O1 Li1 O4 136.2(4) 1_455 . ?
O5 Li1 O4 108.8(4) . . ?
O1 Li1 O1 92.8(3) 1_455 2_767 ?
O5 Li1 O1 85.1(3) . 2_767 ?
O4 Li1 O1 117.3(4) . 2_767 ?
O1 Li1 O3 76.3(3) 1_455 . ?
O5 Li1 O3 175.9(4) . . ?
O4 Li1 O3 72.5(3) . . ?
O1 Li1 O3 90.9(3) 2_767 . ?
O1 Li1 As1 105.5(3) 1_455 . ?
O5 Li1 As1 145.1(4) . . ?
O4 Li1 As1 36.34(15) . . ?
O1 Li1 As1 110.8(3) 2_767 . ?
O3 Li1 As1 36.48(13) . . ?
O1 Li1 Li1 48.7(2) 1_455 2_667 ?
O5 Li1 Li1 96.4(4) . 2_667 ?
O4 Li1 Li1 148.0(5) . 2_667 ?
O1 Li1 Li1 44.1(2) 2_767 2_667 ?
O3 Li1 Li1 81.2(3) . 2_667 ?
As1 Li1 Li1 116.9(4) . 2_667 ?
O1 Li1 Fe2 101.2(3) 1_455 1_565 ?
O5 Li1 Fe2 42.14(16) . 1_565 ?
O4 Li1 Fe2 122.6(3) . 1_565 ?
O1 Li1 Fe2 42.95(15) 2_767 1_565 ?
O3 Li1 Fe2 133.9(3) . 1_565 ?
As1 Li1 Fe2 143.6(3) . 1_565 ?
Li1 Li1 Fe2 65.5(3) 2_667 1_565 ?
O1 Li1 Fe2 38.97(17) 1_455 . ?
O5 Li1 Fe2 143.4(3) . . ?
O4 Li1 Fe2 104.6(3) . . ?
O1 Li1 Fe2 92.8(3) 2_767 . ?
O3 Li1 Fe2 37.36(13) . . ?
As1 Li1 Fe2 69.09(16) . . ?
Li1 Li1 Fe2 59.7(3) 2_667 . ?
Fe2 Li1 Fe2 125.1(3) 1_565 . ?
O1 Li1 H1 125.0(10) 1_455 . ?
O5 Li1 H1 21.2(9) . . ?
O4 Li1 H1 88.2(10) . . ?
O1 Li1 H1 89.9(15) 2_767 . ?
O3 Li1 H1 158.6(10) . . ?
As1 Li1 H1 124.5(10) . . ?
Li1 Li1 H1 113.5(12) 2_667 . ?
Fe2 Li1 H1 50.6(14) 1_565 . ?
Fe2 Li1 H1 163.9(11) . . ?
As1 O1 Li1 126.1(3) . 1_655 ?
As1 O1 Fe2 122.13(15) . 1_655 ?
Li1 O1 Fe2 103.5(3) 1_655 1_655 ?
As1 O1 Li1 116.1(2) . 2_767 ?
Li1 O1 Li1 87.2(3) 1_655 2_767 ?
Fe2 O1 Li1 91.6(2) 1_655 2_767 ?
O2 As1 O3 110.92(14) . . ?
O2 As1 O4 110.91(14) . . ?
O3 As1 O4 101.79(14) . . ?
O2 As1 O1 113.49(14) . . ?
O3 As1 O1 107.82(15) . . ?
O4 As1 O1 111.26(14) . . ?
O2 As1 Li1 117.73(19) . . ?
O3 As1 Li1 55.88(19) . . ?
O4 As1 Li1 46.53(18) . . ?
O1 As1 Li1 128.70(19) . . ?
O3 Fe2 O3 180.000(1) 2_657 . ?
O3 Fe2 O5 92.76(12) 2_657 2_667 ?
O3 Fe2 O5 87.24(12) . 2_667 ?
O3 Fe2 O5 87.24(12) 2_657 1_545 ?
O3 Fe2 O5 92.76(12) . 1_545 ?
O5 Fe2 O5 180.0 2_667 1_545 ?
O3 Fe2 O1 84.93(12) 2_657 2_757 ?
O3 Fe2 O1 95.07(12) . 2_757 ?
O5 Fe2 O1 93.30(11) 2_667 2_757 ?
O5 Fe2 O1 86.70(11) 1_545 2_757 ?
O3 Fe2 O1 95.07(12) 2_657 1_455 ?
O3 Fe2 O1 84.93(12) . 1_455 ?
O5 Fe2 O1 86.70(11) 2_667 1_455 ?
O5 Fe2 O1 93.30(11) 1_545 1_455 ?
O1 Fe2 O1 180.000(1) 2_757 1_455 ?
O3 Fe2 Li1 84.01(17) 2_657 1_545 ?
O3 Fe2 Li1 95.99(17) . 1_545 ?
O5 Fe2 Li1 138.71(17) 2_667 1_545 ?
O5 Fe2 Li1 41.29(17) 1_545 1_545 ?
O1 Fe2 Li1 45.42(17) 2_757 1_545 ?
O1 Fe2 Li1 134.58(17) 1_455 1_545 ?
O3 Fe2 Li1 95.99(17) 2_657 2_667 ?
O3 Fe2 Li1 84.01(17) . 2_667 ?
O5 Fe2 Li1 41.29(17) 2_667 2_667 ?
O5 Fe2 Li1 138.71(17) 1_545 2_667 ?
O1 Fe2 Li1 134.58(17) 2_757 2_667 ?
O1 Fe2 Li1 45.42(17) 1_455 2_667 ?
Li1 Fe2 Li1 180.000(2) 1_545 2_667 ?
O3 Fe2 Li1 132.62(16) 2_657 . ?
O3 Fe2 Li1 47.38(16) . . ?
O5 Fe2 Li1 86.41(17) 2_667 . ?
O5 Fe2 Li1 93.59(16) 1_545 . ?
O1 Fe2 Li1 142.44(16) 2_757 . ?
O1 Fe2 Li1 37.56(16) 1_455 . ?
Li1 Fe2 Li1 125.1(3) 1_545 . ?
Li1 Fe2 Li1 54.9(3) 2_667 . ?
O3 Fe2 Li1 47.38(16) 2_657 2_657 ?
O3 Fe2 Li1 132.62(16) . 2_657 ?
O5 Fe2 Li1 93.59(16) 2_667 2_657 ?
O5 Fe2 Li1 86.41(17) 1_545 2_657 ?
O1 Fe2 Li1 37.56(16) 2_757 2_657 ?
O1 Fe2 Li1 142.44(16) 1_455 2_657 ?
Li1 Fe2 Li1 54.9(3) 1_545 2_657 ?
Li1 Fe2 Li1 125.1(3) 2_667 2_657 ?
Li1 Fe2 Li1 180.000(2) . 2_657 ?
O4 Fe1 O4 180.000(1) . 2_766 ?
O4 Fe1 O2 90.80(12) . 2_756 ?
O4 Fe1 O2 89.20(12) 2_766 2_756 ?
O4 Fe1 O2 89.20(12) . 1_565 ?
O4 Fe1 O2 90.80(12) 2_766 1_565 ?
O2 Fe1 O2 180.000(1) 2_756 1_565 ?
O4 Fe1 O5 94.92(12) . 1_655 ?
O4 Fe1 O5 85.08(12) 2_766 1_655 ?
O2 Fe1 O5 84.00(12) 2_756 1_655 ?
O2 Fe1 O5 96.00(12) 1_565 1_655 ?
O4 Fe1 O5 85.08(12) . 2_666 ?
O4 Fe1 O5 94.92(12) 2_766 2_666 ?
O2 Fe1 O5 96.00(12) 2_756 2_666 ?
O2 Fe1 O5 84.00(12) 1_565 2_666 ?
O5 Fe1 O5 180.0 1_655 2_666 ?
As1 O4 Fe1 127.65(15) . . ?
As1 O4 Li1 97.1(3) . . ?
Fe1 O4 Li1 134.4(3) . . ?
As1 O3 Fe2 141.43(18) . . ?
As1 O3 Li1 87.6(2) . . ?
Fe2 O3 Li1 95.3(2) . . ?
Li1 O5 Fe1 114.9(3) . 1_455 ?
Li1 O5 Fe2 96.6(3) . 1_565 ?
Fe1 O5 Fe2 132.06(15) 1_455 1_565 ?
Li1 O5 H1 98(4) . . ?
Fe1 O5 H1 108(4) 1_455 . ?
Fe2 O5 H1 102(4) 1_565 . ?
As1 O2 Fe1 136.07(17) . 1_545 ?

loop_
_geom_bond_atom_site_label_1
_geom_bond_atom_site_label_2
_geom_bond_distance
_geom_bond_site_symmetry_2
_geom_bond_publ_flag
Li1 O1 1.987(8) 1_455 ?
Li1 O5 1.998(8) . ?
Li1 O4 2.068(8) . ?
Li1 O1 2.143(8) 2_767 ?
Li1 O3 2.343(8) . ?
Li1 As1 2.827(7) . ?
Li1 Li1 2.850(16) 2_667 ?
Li1 Fe2 3.008(7) 1_565 ?
Li1 Fe2 3.170(8) . ?
Li1 H1 2.26(6) . ?
O1 As1 1.689(3) . ?
O1 Li1 1.987(8) 1_655 ?
O1 Fe2 2.050(3) 1_655 ?
O1 Li1 2.143(8) 2_767 ?
As1 O2 1.681(3) . ?
As1 O3 1.683(3) . ?
As1 O4 1.689(3) . ?
Fe2 O3 1.932(3) 2_657 ?
Fe2 O3 1.932(3) . ?
Fe2 O5 2.031(3) 2_667 ?
Fe2 O5 2.031(3) 1_545 ?
Fe2 O1 2.050(3) 2_757 ?
Fe2 O1 2.050(3) 1_455 ?
Fe2 Li1 3.008(8) 1_545 ?
Fe2 Li1 3.008(8) 2_667 ?
Fe2 Li1 3.170(8) 2_657 ?
Fe1 O4 1.996(3) . ?
Fe1 O4 1.996(3) 2_766 ?
Fe1 O2 2.010(3) 2_756 ?
Fe1 O2 2.010(3) 1_565 ?
Fe1 O5 2.029(3) 1_655 ?
Fe1 O5 2.029(3) 2_666 ?
O5 Fe1 2.029(3) 1_455 ?
O5 Fe2 2.031(3) 1_565 ?
O5 H1 0.83(2) . ?
O2 Fe1 2.010(3) 1_545 ?
